data_1530354
loop_
_publ_author_name
'Marsh, R.E.'

_publ_section_title
;
 The crystal structure of Cs1-x Lu3 F10-x: Refinement in a higher symmetry
 space group
;
_journal_name_full 'Journal of Solid State Chemistry'
_journal_page_first 119
_journal_page_last 121
_journal_volume 64
_journal_year 1986
_chemical_formula_sum 'Cs0.9 F9.9 Lu3'
_chemical_name_systematic 'Cs0.9 Lu3 F9.9'
_space_group_IT_number 187
_symmetry_space_group_name_Hall 'P -6 2'
_symmetry_space_group_name_H-M 'P -6 m 2'
_cell_angle_alpha 90
_cell_angle_beta 90
_cell_angle_gamma 120
_cell_formula_units_Z 1
_cell_length_a 7.943
_cell_length_b 7.943
_cell_length_c 4.227
_cell_volume 230.957
_citation_journal_id_ASTM JSSCBI
_cod_data_source_file Marsh_JSSCBI_1986_1258.cif
_cod_data_source_block Cs0.9F9.9Lu3
_cod_original_cell_volume 230.9575
_cod_database_code 1530354

loop_
_symmetry_equiv_pos_as_xyz
x,y,z
-x+y,-x,-z
-y,x-y,z
x,y,-z
-x+y,-x,z
-y,x-y,-z
-y,-x,-z
-x+y,y,z
x,x-y,-z
-y,-x,z
-x+y,y,-z
x,x-y,z

loop_
_atom_site_label
_atom_site_type_symbol
_atom_site_fract_x
_atom_site_fract_y
_atom_site_fract_z
_atom_site_occupancy
_atom_site_U_iso_or_equiv
F4 F-1 0.5139 -0.5139 0.5 1 0.0
F2 F-1 0.165 -0.165 0 1 0.0
F3 F-1 0.3333 0.6667 0.119 0.45 0.0
Lu1 Lu+3 0.49136 -0.49136 0 1 0.0
F1 F-1 -0.2172 0.2172 0 1 0.0
Cs1 Cs+1 0 0 0.5 0.9 0.0
